data_4100818
loop_
_publ_author_name
'Paola Gilli'
'Valerio Bertolasi'
'Loretta Pretto'
'Valeria Ferretti'
'Gastone Gilli'

_publ_section_title
;
Covalent versus Electrostatic Nature of the Strong Hydrogen Bond:
Discrimination among Single, Double, and Asymmetric Single-Well Hydrogen
Bonds by Variable-Temperature X-ray Crystallographic Methods in \b-Diketone
Enol RAHB Systems
;
_journal_name_full 'Journal of the American Chemical Society'
_journal_page_first 3845
_journal_page_last 3855
_journal_paper_doi 10.1021/ja030213z
_journal_volume 126
_journal_year 2004
_chemical_formula_moiety 'C18 H17 N O4'
_chemical_formula_sum 'C18 H17 N O4'
_chemical_formula_weight 311.33
_space_group_IT_number 61
_space_group_name_Hall '-P 2ac 2ab'
_space_group_name_H-M_alt 'P b c a'
_symmetry_cell_setting orthorhombic
_symmetry_space_group_name_Hall '-P 2ac 2ab'
_symmetry_space_group_name_H-M 'P b c a'
_cell_angle_alpha 90.00
_cell_angle_beta 90.00
_cell_angle_gamma 90.00
_cell_formula_units_Z 8
_cell_length_a 10.4213(1)
_cell_length_b 15.3544(2)
_cell_length_c 19.2246(3)
_cell_measurement_temperature 125
_cell_volume 3076.18(7)
_diffrn_ambient_temperature 125
_exptl_crystal_density_diffrn 1.344
_cod_database_code 4100818

loop_
_symmetry_equiv_pos_as_xyz
'x, y, z'
'-x+1/2, -y, z+1/2'
'x+1/2, -y+1/2, -z'
'-x, y+1/2, -z+1/2'
'-x, -y, -z'
'x-1/2, y, -z-1/2'
'-x-1/2, y-1/2, z'
'x, -y-1/2, z-1/2'

loop_
_atom_site_label
_atom_site_type_symbol
_atom_site_fract_x
_atom_site_fract_y
_atom_site_fract_z
_atom_site_U_iso_or_equiv
_atom_site_adp_type
_atom_site_occupancy
_atom_site_symmetry_multiplicity
_atom_site_calc_flag
_atom_site_refinement_flags
_atom_site_disorder_assembly
_atom_site_disorder_group
O1 O 0.48731(9) 0.29493(7) 0.04805(6) 0.0311(2) Uani 1 1 d D . .
H1B H 0.4677 0.2519 0.0710 0.037 Uiso 0.19(3) 1 calc PRD . .
O2 O 0.54042(9) 0.17859(7) 0.13890(5) 0.0312(2) Uani 1 1 d D . .
H1A H 0.500(2) 0.2184(12) 0.1159(11) 0.037 Uiso 0.81(3) 1 d PD . .
O3 O 0.62000(10) 0.17940(6) -0.08765(6) 0.0316(2) Uani 1 1 d . . .
O4 O 0.77582(11) 0.20559(7) -0.15925(6) 0.0370(3) Uani 1 1 d . . .
N1 N 0.69755(11) 0.22870(7) -0.11522(6) 0.0252(3) Uani 1 1 d . . .
C1 C 0.59821(12) 0.28598(9) 0.02506(7) 0.0237(3) Uani 1 1 d . . .
C2 C 0.68847(12) 0.22487(8) 0.05373(7) 0.0220(3) Uani 1 1 d . . .
C3 C 0.65490(12) 0.17302(8) 0.10828(7) 0.0211(3) Uani 1 1 d . . .
C4 C 0.73872(12) 0.10413(8) 0.13810(6) 0.0193(3) Uani 1 1 d . . .
C5 C 0.70323(12) 0.01657(8) 0.12851(7) 0.0227(3) Uani 1 1 d . . .
C6 C 0.77968(13) -0.04797(9) 0.15799(7) 0.0250(3) Uani 1 1 d . . .
C7 C 0.88819(12) -0.02842(8) 0.19695(7) 0.0228(3) Uani 1 1 d . . .
C8 C 0.92155(12) 0.05871(9) 0.20526(7) 0.0219(3) Uani 1 1 d . . .
C9 C 0.84920(12) 0.12566(8) 0.17598(6) 0.0201(3) Uani 1 1 d . . .
C10 C 0.64097(12) 0.34635(8) -0.03202(7) 0.0219(3) Uani 1 1 d . . .
C11 C 0.63157(13) 0.43570(9) -0.01887(7) 0.0266(3) Uani 1 1 d . . .
C12 C 0.67541(14) 0.49636(9) -0.06699(8) 0.0289(3) Uani 1 1 d . . .
C13 C 0.72965(13) 0.46913(9) -0.12887(8) 0.0287(3) Uani 1 1 d . . .
C14 C 0.73930(13) 0.38104(9) -0.14342(7) 0.0261(3) Uani 1 1 d . . .
C15 C 0.69446(12) 0.32144(8) -0.09521(7) 0.0221(3) Uani 1 1 d . . .
C16 C 0.58789(15) -0.00786(11) 0.08540(10) 0.0354(4) Uani 1 1 d . . .
C18 C 0.88909(15) 0.21898(9) 0.18727(8) 0.0278(3) Uani 1 1 d . . .
C17 C 0.96751(16) -0.09981(10) 0.22923(9) 0.0319(3) Uani 1 1 d . . .
H2 H 0.7725(16) 0.2191(10) 0.0334(9) 0.030(4) Uiso 1 1 d . . .
H6 H 0.7573(15) -0.1115(11) 0.1516(8) 0.027(4) Uiso 1 1 d . . .
H8 H 0.9978(15) 0.0732(10) 0.2325(8) 0.023(4) Uiso 1 1 d . . .
H11 H 0.5942(16) 0.4543(11) 0.0262(9) 0.032(4) Uiso 1 1 d . . .
H12 H 0.6684(16) 0.5582(12) -0.0575(9) 0.036(4) Uiso 1 1 d . . .
H13 H 0.7620(17) 0.5113(12) -0.1631(9) 0.039(5) Uiso 1 1 d . . .
H14 H 0.7741(15) 0.3610(11) -0.1866(9) 0.032(4) Uiso 1 1 d . . .
H161 H 0.5904(19) -0.0691(14) 0.0747(10) 0.052(5) Uiso 1 1 d . . .
H162 H 0.5850(19) 0.0263(14) 0.0427(12) 0.055(6) Uiso 1 1 d . . .
H163 H 0.511(2) 0.0038(14) 0.1106(11) 0.053(6) Uiso 1 1 d . . .
H171 H 1.042(4) -0.116(3) 0.200(2) 0.039(10) Uiso 0.50 1 d P . .
H172 H 0.917(4) -0.160(3) 0.232(3) 0.059(12) Uiso 0.50 1 d P . .
H173 H 0.998(4) -0.084(3) 0.277(2) 0.037(9) Uiso 0.50 1 d P . .
H174 H 0.976(4) -0.150(3) 0.197(2) 0.039(10) Uiso 0.50 1 d P . .
H175 H 0.932(3) -0.118(2) 0.2723(19) 0.025(8) Uiso 0.50 1 d P . .
H176 H 1.054(3) -0.080(2) 0.2409(19) 0.021(7) Uiso 0.50 1 d P . .
H181 H 0.9136(16) 0.2468(11) 0.1448(10) 0.034(4) Uiso 1 1 d . . .
H182 H 0.9598(18) 0.2216(12) 0.2197(10) 0.043(5) Uiso 1 1 d . . .
H183 H 0.8208(17) 0.2533(12) 0.2063(10) 0.039(5) Uiso 1 1 d . . .

loop_
_atom_site_aniso_label
_atom_site_aniso_U_11
_atom_site_aniso_U_22
_atom_site_aniso_U_33
_atom_site_aniso_U_23
_atom_site_aniso_U_13
_atom_site_aniso_U_12
O1 0.0247(5) 0.0331(6) 0.0355(6) 0.0107(4) 0.0069(4) 0.0077(4)
O2 0.0248(5) 0.0346(6) 0.0341(6) 0.0148(5) 0.0089(4) 0.0083(4)
O3 0.0352(5) 0.0232(5) 0.0362(6) 0.0025(4) -0.0022(4) -0.0053(4)
O4 0.0400(6) 0.0341(6) 0.0369(6) -0.0059(5) 0.0070(5) 0.0084(5)
N1 0.0262(6) 0.0238(6) 0.0257(6) 0.0014(5) -0.0031(5) 0.0022(4)
C1 0.0240(6) 0.0226(6) 0.0244(7) 0.0032(5) 0.0026(5) 0.0021(5)
C2 0.0197(6) 0.0219(6) 0.0245(6) 0.0039(5) 0.0018(5) 0.0020(5)
C3 0.0200(6) 0.0209(6) 0.0224(6) 0.0001(5) 0.0007(5) 0.0002(5)
C4 0.0205(6) 0.0192(6) 0.0181(6) 0.0035(5) 0.0022(5) 0.0005(5)
C5 0.0235(6) 0.0209(6) 0.0235(6) 0.0014(5) 0.0010(5) -0.0026(5)
C6 0.0297(7) 0.0170(6) 0.0285(7) 0.0017(5) 0.0029(5) -0.0011(5)
C7 0.0261(6) 0.0213(6) 0.0211(6) 0.0031(5) 0.0044(5) 0.0054(5)
C8 0.0220(6) 0.0238(6) 0.0200(6) 0.0006(5) -0.0004(5) 0.0010(5)
C9 0.0224(6) 0.0193(6) 0.0184(6) 0.0000(5) 0.0025(5) 0.0000(5)
C10 0.0196(6) 0.0213(6) 0.0248(6) 0.0046(5) -0.0015(5) 0.0022(5)
C11 0.0282(7) 0.0240(7) 0.0275(7) 0.0013(5) -0.0004(5) 0.0052(5)
C12 0.0304(7) 0.0197(7) 0.0365(8) 0.0038(6) -0.0027(6) 0.0002(5)
C13 0.0255(7) 0.0265(7) 0.0339(8) 0.0108(6) 0.0007(6) -0.0015(5)
C14 0.0231(6) 0.0291(7) 0.0261(7) 0.0042(6) 0.0023(5) 0.0014(5)
C15 0.0190(6) 0.0198(6) 0.0275(7) 0.0019(5) -0.0019(5) 0.0019(5)
C16 0.0312(8) 0.0297(8) 0.0452(9) -0.0015(7) -0.0103(7) -0.0065(6)
C18 0.0325(7) 0.0193(6) 0.0315(7) -0.0010(6) -0.0047(6) -0.0039(6)
C17 0.0354(8) 0.0264(7) 0.0340(8) 0.0067(6) 0.0008(7) 0.0108(6)

loop_
_geom_bond_atom_site_label_1
_geom_bond_atom_site_label_2
_geom_bond_distance
_geom_bond_site_symmetry_2
_geom_bond_publ_flag
O1 C1 1.2449(16) . ?
O1 H1B 0.8200 . ?
O2 C3 1.3332(15) . ?
O2 H1A 0.865(16) . ?
O3 N1 1.2276(15) . ?
O4 N1 1.2280(15) . ?
N1 C15 1.4753(17) . ?
C1 C2 1.4383(18) . ?
C1 C10 1.5041(18) . ?
C2 C3 1.3624(18) . ?
C2 H2 0.963(17) . ?
C3 C4 1.4867(17) . ?
C4 C9 1.4019(17) . ?
C4 C5 1.4065(18) . ?
C5 C6 1.3922(18) . ?
C5 C16 1.5075(19) . ?
C6 C7 1.3892(19) . ?
C6 H6 1.010(17) . ?
C7 C8 1.3915(18) . ?
C7 C17 1.5066(18) . ?
C8 C9 1.3935(18) . ?
C8 H8 0.978(16) . ?
C9 C18 1.5076(18) . ?
C10 C15 1.3902(19) . ?
C10 C11 1.3985(19) . ?
C11 C12 1.390(2) . ?
C11 H11 0.991(17) . ?
C12 C13 1.382(2) . ?
C12 H12 0.969(18) . ?
C13 C14 1.385(2) . ?
C13 H13 0.983(19) . ?
C14 C15 1.3838(19) . ?
C14 H14 0.957(17) . ?
C16 H161 0.96(2) . ?
C16 H162 0.97(2) . ?
C16 H163 0.96(2) . ?
C18 H181 0.956(18) . ?
C18 H182 0.966(19) . ?
C18 H183 0.958(19) . ?
C17 H171 0.99(4) . ?
C17 H172 1.06(5) . ?
C17 H173 1.00(4) . ?
C17 H174 0.99(4) . ?
C17 H175 0.95(3) . ?
C17 H176 0.98(3) . ?
